data_4075891
loop_
_publ_author_name
'Derrah, Eric J.'
'Marlinga, Jazmin C.'
'Mitra, Debbie'
'Friesen, Dawn M.'
'Hall, Shaun A.'
'McDonald, Robert'
'Rosenberg, Lisa'

_publ_section_title
;
 Electronic Control of Conformation in Mixed-Phosphine Complexes of the
 Ruthenium \h5-Indenyl Fragment
;
_journal_issue 24
_journal_name_full Organometallics
_journal_page_first 5817
_journal_paper_doi 10.1021/om050259w
_journal_volume 24
_journal_year 2005
_chemical_formula_moiety 'C39 H45 Cl P2 Ru'
_chemical_formula_sum 'C39 H45 Cl P2 Ru'
_chemical_formula_weight 712.21
_chemical_name_systematic
;

 ?

;
_space_group_IT_number 14
_symmetry_cell_setting monoclinic
_symmetry_space_group_name_Hall '-P 2yn'
_symmetry_space_group_name_H-M 'P 1 21/n 1'
_atom_sites_solution_hydrogens geom
_atom_sites_solution_primary direct
_atom_sites_solution_secondary difmap
_audit_creation_method 'manual editing of SHELXL template'
_cell_angle_alpha 90.00
_cell_angle_beta 95.4228(12)
_cell_angle_gamma 90.00
_cell_formula_units_Z 4
_cell_length_a 10.0703(6)
_cell_length_b 18.1219(11)
_cell_length_c 18.3053(11)
_cell_measurement_reflns_used 6342
_cell_measurement_temperature 193(2)
_cell_measurement_theta_max 26.39
_cell_measurement_theta_min 2.24
_cell_volume 3325.6(3)
_computing_cell_refinement 'Bruker SAINT (Bruker, 1997)'
_computing_data_collection 'Bruker SMART (Bruker, 1997)'
_computing_data_reduction 'Bruker SAINT (Bruker, 1997)'
_computing_molecular_graphics 'Bruker SHELXTL (Bruker, 1997)'
_computing_publication_material 'Bruker SHELXTL (Bruker, 1997)'
_computing_structure_refinement 'SHELXL-97 (Sheldrick, 1997)'
_computing_structure_solution 'SHELXS-97 (Sheldrick, 1990)'
_diffrn_ambient_temperature 193(2)
_diffrn_detector_area_resol_mean 8.192
_diffrn_measured_fraction_theta_full 0.998
_diffrn_measured_fraction_theta_max 0.998
_diffrn_measurement_device_type 'Bruker PLATFORM diffractometer/SMART 1000 CCD area detector'
_diffrn_measurement_method '\w scans'
_diffrn_radiation_monochromator graphite
_diffrn_radiation_source 'fine-focus sealed tube'
_diffrn_radiation_type MoK\a
_diffrn_radiation_wavelength 0.71073
_diffrn_reflns_av_R_equivalents 0.0639
_diffrn_reflns_av_sigmaI/netI 0.0584
_diffrn_reflns_limit_h_max 12
_diffrn_reflns_limit_h_min -12
_diffrn_reflns_limit_k_max 22
_diffrn_reflns_limit_k_min -22
_diffrn_reflns_limit_l_max 22
_diffrn_reflns_limit_l_min -22
_diffrn_reflns_number 23559
_diffrn_reflns_theta_full 26.41
_diffrn_reflns_theta_max 26.41
_diffrn_reflns_theta_min 1.58
_diffrn_standards_decay_% 0
_diffrn_standards_interval_time 0
_diffrn_standards_number 0
_exptl_absorpt_coefficient_mu 0.675
_exptl_absorpt_correction_T_max 0.9294
_exptl_absorpt_correction_T_min 0.8602
_exptl_absorpt_correction_type multi-scan
_exptl_absorpt_process_details 'SADABS (Sheldrick, 1996)'
_exptl_crystal_colour orange
_exptl_crystal_density_diffrn 1.422
_exptl_crystal_density_method 'not measured'
_exptl_crystal_description prism
_exptl_crystal_F_000 1480
_exptl_crystal_size_max 0.23
_exptl_crystal_size_mid 0.16
_exptl_crystal_size_min 0.11
_refine_diff_density_max 2.097
_refine_diff_density_min -0.471
_refine_diff_density_rms 0.116
_refine_ls_extinction_method none
_refine_ls_goodness_of_fit_ref 1.070
_refine_ls_hydrogen_treatment mixed
_refine_ls_matrix_type full
_refine_ls_number_parameters 392
_refine_ls_number_reflns 6806
_refine_ls_number_restraints 0
_refine_ls_restrained_S_all 1.070
_refine_ls_R_factor_all 0.0689
_refine_ls_R_factor_gt 0.0478
_refine_ls_shift/su_max 0.001
_refine_ls_shift/su_mean 0.000
_refine_ls_structure_factor_coef Fsqd
_refine_ls_weighting_details 'calc w=1/[\s^2^(Fo^2^)+(0.0634P)^2^+0.6216P] where P=(Fo^2^+2Fc^2^)/3'
_refine_ls_weighting_scheme calc
_refine_ls_wR_factor_gt 0.1102
_refine_ls_wR_factor_ref 0.1188
_reflns_number_gt 5283
_reflns_number_total 6806
_reflns_threshold_expression I>2\s(I)
_cod_data_source_file om050259wsi20050826_080214.cif
_cod_data_source_block 2a
_cod_depositor_comments
;
The following automatic conversions were performed:

'_symmetry_cell_setting' value 'Monoclinic' changed to 'monoclinic'
according to /home/saulius/struct/CIF-dictionaries/cif_core.dic
dictionary named 'cif_core.dic' version 2.4.1 from 2010-06-29.

Automatic conversion script
Id: cif_fix_values 1715 2011-07-08 13:25:40Z adriana 
;
_cod_original_sg_symbol_H-M 'P 21/n'
_cod_database_code 4075891

loop_
_symmetry_equiv_pos_as_xyz
'x, y, z'
'-x+1/2, y+1/2, -z+1/2'
'-x, -y, -z'
'x-1/2, -y-1/2, z-1/2'

loop_
_atom_site_label
_atom_site_type_symbol
_atom_site_fract_x
_atom_site_fract_y
_atom_site_fract_z
_atom_site_U_iso_or_equiv
_atom_site_adp_type
_atom_site_occupancy
_atom_site_symmetry_multiplicity
_atom_site_calc_flag
_atom_site_refinement_flags
Ru Ru -0.11927(3) 0.327635(16) 0.081861(15) 0.01740(10) Uani 1 1 d .
Cl Cl -0.22378(10) 0.23176(5) 0.15093(5) 0.0283(2) Uani 1 1 d .
P1 P 0.02421(9) 0.34305(5) 0.18362(5) 0.0189(2) Uani 1 1 d .
P2 P 0.01173(9) 0.24190(5) 0.02892(5) 0.0182(2) Uani 1 1 d .
C1 C -0.2728(4) 0.4146(2) 0.0831(2) 0.0253(8) Uani 1 1 d .
H1 H -0.3244 0.4276 0.1254 0.030 Uiso 1 1 calc R
C2 C -0.1479(4) 0.4450(2) 0.0680(2) 0.0245(8) Uani 1 1 d .
H2 H -0.0977 0.4841 0.0976 0.029 Uiso 1 1 calc R
C3 C -0.1111(4) 0.4150(2) 0.0011(2) 0.0247(8) Uani 1 1 d .
H3 H -0.0308 0.4293 -0.0239 0.030 Uiso 1 1 calc R
C3A C -0.2204(4) 0.3705(2) -0.03011(18) 0.0214(8) Uani 1 1 d .
C4 C -0.2438(4) 0.3327(2) -0.0979(2) 0.0303(9) Uani 1 1 d .
H4 H -0.1792 0.3335 -0.1325 0.036 Uiso 1 1 calc R
C5 C -0.3616(4) 0.2949(2) -0.1127(2) 0.0346(10) Uani 1 1 d .
H5 H -0.3792 0.2706 -0.1585 0.041 Uiso 1 1 calc R
C6 C -0.4569(4) 0.2915(3) -0.0610(2) 0.0359(10) Uani 1 1 d .
H6 H -0.5368 0.2643 -0.0724 0.043 Uiso 1 1 calc R
C7 C -0.4365(4) 0.3267(2) 0.0053(2) 0.0308(9) Uani 1 1 d .
H7 H -0.5001 0.3229 0.0402 0.037 Uiso 1 1 calc R
C7A C -0.3191(4) 0.3690(2) 0.0210(2) 0.0233(8) Uani 1 1 d .
C11 C 0.1982(3) 0.3747(2) 0.17495(18) 0.0206(8) Uani 1 1 d .
H11 H 0.2317 0.3429 0.1359 0.025 Uiso 1 1 calc R
C12 C 0.2930(4) 0.3604(3) 0.2441(2) 0.0335(10) Uani 1 1 d .
H12A H 0.2644 0.3901 0.2852 0.040 Uiso 1 1 calc R
H12B H 0.2888 0.3077 0.2578 0.040 Uiso 1 1 calc R
C13 C 0.4368(4) 0.3806(2) 0.2315(2) 0.0321(9) Uani 1 1 d .
H13A H 0.4951 0.3738 0.2776 0.039 Uiso 1 1 calc R
H13B H 0.4688 0.3473 0.1940 0.039 Uiso 1 1 calc R
C14 C 0.4454(4) 0.4594(2) 0.2063(2) 0.0315(9) Uani 1 1 d .
H14A H 0.5387 0.4710 0.1975 0.038 Uiso 1 1 calc R
H14B H 0.4191 0.4929 0.2452 0.038 Uiso 1 1 calc R
C15 C 0.3551(4) 0.4724(2) 0.1364(2) 0.0338(10) Uani 1 1 d .
H15A H 0.3851 0.4414 0.0965 0.041 Uiso 1 1 calc R
H15B H 0.3608 0.5247 0.1215 0.041 Uiso 1 1 calc R
C16 C 0.2093(4) 0.4532(2) 0.1480(2) 0.0307(9) Uani 1 1 d .
H16A H 0.1766 0.4876 0.1843 0.037 Uiso 1 1 calc R
H16B H 0.1527 0.4593 0.1012 0.037 Uiso 1 1 calc R
C21 C -0.0314(4) 0.3930(2) 0.26448(19) 0.0241(8) Uani 1 1 d .
H21 H 0.0474 0.3947 0.3020 0.029 Uiso 1 1 calc R
C22 C -0.1388(4) 0.3477(2) 0.2985(2) 0.0307(9) Uani 1 1 d .
H22A H -0.2200 0.3452 0.2636 0.037 Uiso 1 1 calc R
H22B H -0.1061 0.2967 0.3078 0.037 Uiso 1 1 calc R
C23 C -0.1734(4) 0.3823(2) 0.3704(2) 0.0352(10) Uani 1 1 d .
H23A H -0.2463 0.3538 0.3897 0.042 Uiso 1 1 calc R
H23B H -0.0946 0.3797 0.4070 0.042 Uiso 1 1 calc R
C24 C -0.2165(4) 0.4623(3) 0.3604(2) 0.0366(10) Uani 1 1 d .
H24A H -0.3021 0.4646 0.3291 0.044 Uiso 1 1 calc R
H24B H -0.2308 0.4838 0.4088 0.044 Uiso 1 1 calc R
C25 C -0.1121(4) 0.5071(2) 0.3254(2) 0.0343(10) Uani 1 1 d .
H25A H -0.0302 0.5102 0.3597 0.041 Uiso 1 1 calc R
H25B H -0.1458 0.5579 0.3160 0.041 Uiso 1 1 calc R
C26 C -0.0783(4) 0.4725(2) 0.2528(2) 0.0299(9) Uani 1 1 d .
H26A H -0.1582 0.4735 0.2169 0.036 Uiso 1 1 calc R
H26B H -0.0073 0.5017 0.2324 0.036 Uiso 1 1 calc R
C31 C 0.1505(4) 0.1979(2) 0.08518(19) 0.0220(8) Uani 1 1 d .
C32 C 0.2841(4) 0.2031(2) 0.0716(2) 0.0284(9) Uani 1 1 d .
H32 H 0.3072 0.2266 0.0281 0.034 Uiso 1 1 calc R
C33 C 0.3841(4) 0.1742(2) 0.1211(2) 0.0339(10) Uani 1 1 d .
H33 H 0.4749 0.1777 0.1114 0.041 Uiso 1 1 calc R
C34 C 0.3503(4) 0.1403(2) 0.1848(2) 0.0362(10) Uani 1 1 d .
H34 H 0.4184 0.1224 0.2198 0.043 Uiso 1 1 calc R
C35 C 0.2183(4) 0.1326(2) 0.1974(2) 0.0295(9) Uani 1 1 d .
H35 H 0.1957 0.1074 0.2401 0.035 Uiso 1 1 calc R
C36 C 0.1180(4) 0.1613(2) 0.14828(19) 0.0241(8) Uani 1 1 d .
H36 H 0.0273 0.1560 0.1576 0.029 Uiso 1 1 calc R
C41 C -0.0751(4) 0.1598(2) -0.01105(18) 0.0213(8) Uani 1 1 d .
C42 C -0.0047(4) 0.1027(2) -0.0407(2) 0.0257(8) Uani 1 1 d .
H42 H 0.0896 0.1057 -0.0395 0.031 Uiso 1 1 calc R
C43 C -0.0700(4) 0.0417(2) -0.0718(2) 0.0308(9) Uani 1 1 d .
H43 H -0.0210 0.0034 -0.0923 0.037 Uiso 1 1 calc R
C44 C -0.2072(4) 0.0369(2) -0.0731(2) 0.0334(10) Uani 1 1 d .
H44 H -0.2529 -0.0048 -0.0946 0.040 Uiso 1 1 calc R
C45 C -0.2772(4) 0.0924(2) -0.0432(2) 0.0322(9) Uani 1 1 d .
H45 H -0.3712 0.0884 -0.0433 0.039 Uiso 1 1 calc R
C46 C -0.2126(4) 0.1544(2) -0.0128(2) 0.0255(8) Uani 1 1 d .
H46 H -0.2625 0.1930 0.0068 0.031 Uiso 1 1 calc R
C51 C 0.0912(4) 0.2808(2) -0.04887(19) 0.0218(8) Uani 1 1 d .
C52 C 0.0599(4) 0.2566(2) -0.12084(19) 0.0254(8) Uani 1 1 d .
H52 H -0.0023 0.2177 -0.1306 0.030 Uiso 1 1 calc R
C53 C 0.1193(4) 0.2893(2) -0.1785(2) 0.0331(10) Uani 1 1 d .
H53 H 0.0974 0.2725 -0.2274 0.040 Uiso 1 1 calc R
C54 C 0.2097(4) 0.3458(2) -0.1650(2) 0.0354(10) Uani 1 1 d .
H54 H 0.2514 0.3671 -0.2044 0.042 Uiso 1 1 calc R
C55 C 0.2401(4) 0.3716(2) -0.0942(2) 0.0299(9) Uani 1 1 d .
H55 H 0.3014 0.4111 -0.0849 0.036 Uiso 1 1 calc R
C56 C 0.1802(4) 0.3393(2) -0.0367(2) 0.0247(8) Uani 1 1 d .
H56 H 0.2004 0.3574 0.0118 0.030 Uiso 1 1 calc R
H1P H 0.047(4) 0.283(2) 0.213(2) 0.032(11) Uiso 1 1 d .

loop_
_atom_site_aniso_label
_atom_site_aniso_U_11
_atom_site_aniso_U_22
_atom_site_aniso_U_33
_atom_site_aniso_U_23
_atom_site_aniso_U_13
_atom_site_aniso_U_12
Ru 0.01609(15) 0.02186(17) 0.01433(15) -0.00031(11) 0.00193(11) 0.00035(12)
Cl 0.0301(5) 0.0350(6) 0.0204(4) 0.0002(4) 0.0058(4) -0.0091(4)
P1 0.0201(5) 0.0226(5) 0.0142(4) -0.0007(4) 0.0020(4) -0.0001(4)
P2 0.0178(4) 0.0225(5) 0.0144(4) 0.0002(4) 0.0015(4) 0.0002(4)
C1 0.0216(18) 0.029(2) 0.0256(19) -0.0037(16) 0.0008(16) 0.0054(16)
C2 0.0256(19) 0.020(2) 0.0275(19) 0.0005(15) 0.0011(16) 0.0037(15)
C3 0.0219(18) 0.026(2) 0.0261(19) 0.0060(16) 0.0034(16) 0.0025(16)
C3A 0.0198(18) 0.027(2) 0.0169(17) 0.0025(15) -0.0007(15) 0.0082(15)
C4 0.032(2) 0.039(2) 0.0187(18) 0.0031(17) -0.0008(16) 0.0136(19)
C5 0.033(2) 0.042(3) 0.025(2) -0.0076(18) -0.0142(18) 0.009(2)
C6 0.022(2) 0.043(3) 0.040(2) -0.007(2) -0.0110(18) 0.0041(18)
C7 0.0207(19) 0.038(2) 0.034(2) -0.0056(18) 0.0021(17) 0.0011(17)
C7A 0.0206(18) 0.025(2) 0.0237(18) 0.0000(15) 0.0008(16) 0.0063(15)
C11 0.0190(17) 0.027(2) 0.0158(17) -0.0021(15) 0.0001(14) 0.0012(15)
C12 0.027(2) 0.050(3) 0.023(2) 0.0073(18) -0.0019(17) -0.0042(19)
C13 0.0190(19) 0.049(3) 0.027(2) 0.0067(19) -0.0041(16) 0.0000(18)
C14 0.0201(19) 0.039(2) 0.036(2) -0.0048(19) 0.0048(17) -0.0022(17)
C15 0.027(2) 0.029(2) 0.046(3) 0.0084(19) 0.0042(19) -0.0009(17)
C16 0.0215(19) 0.031(2) 0.039(2) 0.0083(18) 0.0026(17) 0.0014(17)
C21 0.0243(19) 0.030(2) 0.0187(18) -0.0044(15) 0.0043(15) -0.0034(16)
C22 0.033(2) 0.031(2) 0.029(2) -0.0041(17) 0.0094(18) -0.0055(18)
C23 0.037(2) 0.045(3) 0.027(2) -0.0079(19) 0.0148(19) -0.012(2)
C24 0.032(2) 0.051(3) 0.029(2) -0.017(2) 0.0132(19) -0.007(2)
C25 0.038(2) 0.033(2) 0.034(2) -0.0111(18) 0.0118(19) -0.0005(19)
C26 0.035(2) 0.030(2) 0.026(2) -0.0042(17) 0.0119(18) -0.0018(18)
C31 0.0238(19) 0.0205(19) 0.0210(18) -0.0033(15) -0.0013(15) 0.0029(15)
C32 0.027(2) 0.031(2) 0.027(2) 0.0005(17) 0.0007(17) 0.0043(17)
C33 0.022(2) 0.035(2) 0.043(3) 0.000(2) -0.0019(18) 0.0037(18)
C34 0.037(2) 0.029(2) 0.039(2) -0.0025(19) -0.014(2) 0.0087(19)
C35 0.041(2) 0.023(2) 0.0225(19) 0.0031(16) -0.0064(18) 0.0028(18)
C36 0.028(2) 0.024(2) 0.0201(18) -0.0026(15) 0.0008(16) -0.0007(16)
C41 0.0237(18) 0.025(2) 0.0141(17) 0.0002(14) -0.0030(15) -0.0024(15)
C42 0.0253(19) 0.030(2) 0.0223(19) 0.0008(16) 0.0030(16) 0.0025(16)
C43 0.044(3) 0.024(2) 0.024(2) -0.0033(16) 0.0051(18) 0.0046(19)
C44 0.045(3) 0.029(2) 0.024(2) -0.0044(17) -0.0050(19) -0.0104(19)
C45 0.024(2) 0.041(3) 0.030(2) -0.0024(18) -0.0076(17) -0.0044(18)
C46 0.0221(19) 0.033(2) 0.0214(19) -0.0017(16) 0.0007(16) 0.0038(16)
C51 0.0208(18) 0.024(2) 0.0208(18) 0.0014(15) 0.0048(15) 0.0072(15)
C52 0.027(2) 0.030(2) 0.0191(18) 0.0009(16) 0.0031(16) 0.0059(16)
C53 0.040(2) 0.040(3) 0.0195(19) 0.0030(17) 0.0030(18) 0.012(2)
C54 0.040(2) 0.040(3) 0.029(2) 0.0144(18) 0.019(2) 0.012(2)
C55 0.026(2) 0.030(2) 0.034(2) 0.0079(18) 0.0095(18) 0.0026(17)
C56 0.0236(19) 0.029(2) 0.0217(18) 0.0000(16) 0.0043(16) 0.0047(16)

loop_
_atom_type_symbol
_atom_type_description
_atom_type_scat_dispersion_real
_atom_type_scat_dispersion_imag
_atom_type_scat_source
C C 0.0033 0.0016 'International Tables Vol C Tables 4.2.6.8 and 6.1.1.4'
H H 0.0000 0.0000 'International Tables Vol C Tables 4.2.6.8 and 6.1.1.4'
P P 0.1023 0.0942 'International Tables Vol C Tables 4.2.6.8 and 6.1.1.4'
Cl Cl 0.1484 0.1585 'International Tables Vol C Tables 4.2.6.8 and 6.1.1.4'
Ru Ru -1.2594 0.8363 'International Tables Vol C Tables 4.2.6.8 and 6.1.1.4'

loop_
_geom_angle_atom_site_label_1
_geom_angle_atom_site_label_2
_geom_angle_atom_site_label_3
_geom_angle
C2 Ru C3 38.27(13)
C2 Ru C1 38.05(14)
C3 Ru C1 63.82(14)
C2 Ru P1 92.48(11)
C3 Ru P1 114.04(11)
C1 Ru P1 107.24(10)
C2 Ru P2 133.53(10)
C3 Ru P2 98.34(10)
C1 Ru P2 155.80(10)
P1 Ru P2 94.75(3)
C2 Ru C7A 61.77(14)
C3 Ru C7A 61.76(13)
C1 Ru C7A 37.05(13)
P1 Ru C7A 144.00(9)
P2 Ru C7A 121.15(9)
C2 Ru C3A 61.72(14)
C3 Ru C3A 37.03(13)
C1 Ru C3A 61.57(13)
P1 Ru C3A 150.82(10)
P2 Ru C3A 94.27(9)
C7A Ru C3A 35.65(12)
C2 Ru Cl 134.60(10)
C3 Ru Cl 156.28(10)
C1 Ru Cl 99.53(10)
P1 Ru Cl 86.25(3)
P2 Ru Cl 91.71(3)
C7A Ru Cl 94.67(10)
C3A Ru Cl 121.14(10)
C11 P1 C21 105.86(16)
C11 P1 Ru 119.98(11)
C21 P1 Ru 119.78(13)
C11 P1 H1P 100.0(19)
C21 P1 H1P 97.7(18)
Ru P1 H1P 109.5(19)
C31 P2 C51 103.68(17)
C31 P2 C41 100.35(17)
C51 P2 C41 103.12(16)
C31 P2 Ru 119.39(12)
C51 P2 Ru 112.02(12)
C41 P2 Ru 116.20(12)
C2 C1 C7A 107.0(3)
C2 C1 Ru 69.0(2)
C7A C1 Ru 76.0(2)
C3 C2 C1 109.1(3)
C3 C2 Ru 71.4(2)
C1 C2 Ru 72.9(2)
C2 C3 C3A 107.8(3)
C2 C3 Ru 70.3(2)
C3A C3 Ru 77.6(2)
C4 C3A C7A 119.7(4)
C4 C3A C3 132.5(3)
C7A C3A C3 107.7(3)
C4 C3A Ru 129.1(3)
C7A C3A Ru 72.0(2)
C3 C3A Ru 65.39(19)
C5 C4 C3A 118.8(4)
C4 C5 C6 121.2(4)
C7 C6 C5 121.3(4)
C6 C7 C7A 119.0(4)
C7 C7A C3A 119.8(3)
C7 C7A C1 132.0(3)
C3A C7A C1 108.2(3)
C7 C7A Ru 126.2(3)
C3A C7A Ru 72.3(2)
C1 C7A Ru 66.9(2)
C16 C11 C12 111.5(3)
C16 C11 P1 114.6(3)
C12 C11 P1 113.3(2)
C13 C12 C11 111.0(3)
C14 C13 C12 110.8(3)
C13 C14 C15 111.0(3)
C14 C15 C16 110.6(3)
C11 C16 C15 110.9(3)
C26 C21 C22 110.0(3)
C26 C21 P1 117.3(3)
C22 C21 P1 109.7(3)
C23 C22 C21 110.9(3)
C24 C23 C22 112.0(3)
C25 C24 C23 111.1(3)
C24 C25 C26 111.5(3)
C21 C26 C25 110.8(3)
C32 C31 C36 119.0(3)
C32 C31 P2 124.5(3)
C36 C31 P2 116.4(3)
C33 C32 C31 120.6(4)
C34 C33 C32 119.6(4)
C35 C34 C33 120.2(4)
C34 C35 C36 120.5(4)
C35 C36 C31 120.1(4)
C46 C41 C42 118.9(3)
C46 C41 P2 120.1(3)
C42 C41 P2 121.0(3)
C43 C42 C41 121.0(4)
C42 C43 C44 119.6(4)
C45 C44 C43 119.8(4)
C44 C45 C46 121.0(4)
C41 C46 C45 119.7(4)
C56 C51 C52 118.3(3)
C56 C51 P2 119.2(3)
C52 C51 P2 122.3(3)
C53 C52 C51 120.5(4)
C54 C53 C52 120.2(4)
C53 C54 C55 120.2(4)
C54 C55 C56 119.5(4)
C55 C56 C51 121.2(4)

loop_
_geom_bond_atom_site_label_1
_geom_bond_atom_site_label_2
_geom_bond_distance
Ru C2 2.158(4)
Ru C3 2.173(4)
Ru C1 2.209(4)
Ru P1 2.2642(10)
Ru P2 2.3099(9)
Ru C7A 2.330(4)
Ru C3A 2.334(3)
Ru Cl 2.4446(9)
P1 C11 1.864(4)
P1 C21 1.866(4)
P1 H1P 1.23(4)
P2 C31 1.837(4)
P2 C51 1.839(4)
P2 C41 1.842(4)
C1 C2 1.425(5)
C1 C7A 1.447(5)
C2 C3 1.420(5)
C3 C3A 1.439(5)
C3A C4 1.417(5)
C3A C7A 1.428(5)
C4 C5 1.374(6)
C5 C6 1.412(6)
C6 C7 1.368(6)
C7 C7A 1.415(5)
C11 C16 1.514(5)
C11 C12 1.534(5)
C12 C13 1.532(5)
C13 C14 1.506(6)
C14 C15 1.516(6)
C15 C16 1.543(5)
C21 C26 1.524(5)
C21 C22 1.536(5)
C22 C23 1.528(5)
C23 C24 1.519(6)
C24 C25 1.518(6)
C25 C26 1.537(5)
C31 C32 1.395(5)
C31 C36 1.398(5)
C32 C33 1.392(6)
C33 C34 1.389(6)
C34 C35 1.377(6)
C35 C36 1.389(5)
C41 C46 1.386(5)
C41 C42 1.394(5)
C42 C43 1.381(6)
C43 C44 1.382(6)
C44 C45 1.372(6)
C45 C46 1.388(6)
C51 C56 1.392(5)
C51 C52 1.396(5)
C52 C53 1.394(5)
C53 C54 1.377(6)
C54 C55 1.385(6)
C55 C56 1.390(5)

loop_
_geom_torsion_atom_site_label_1
_geom_torsion_atom_site_label_2
_geom_torsion_atom_site_label_3
_geom_torsion_atom_site_label_4
_geom_torsion
C2 Ru P1 C11 -75.40(17)
C3 Ru P1 C11 -42.67(18)
C1 Ru P1 C11 -111.12(17)
P2 Ru P1 C11 58.66(14)
C7A Ru P1 C11 -117.2(2)
C3A Ru P1 C11 -48.9(2)
Cl Ru P1 C11 150.06(14)
C2 Ru P1 C21 58.51(17)
C3 Ru P1 C21 91.24(17)
C1 Ru P1 C21 22.79(18)
P2 Ru P1 C21 -167.44(14)
C7A Ru P1 C21 16.7(2)
C3A Ru P1 C21 85.0(2)
Cl Ru P1 C21 -76.03(14)
Cl Ru P1 H1P 35.4(19)
P2 Ru P1 H1P -56.0(19)
C1 Ru P1 H1P 134.3(19)
C2 Ru P1 H1P 170.0(19)
C3 Ru P1 H1P -157.3(19)
C3A Ru P1 H1P -163.5(19)
C7A Ru P1 H1P 128.2(19)
C2 Ru P2 C31 112.5(2)
C3 Ru P2 C31 129.68(17)
C1 Ru P2 C31 170.1(3)
P1 Ru P2 C31 14.51(15)
C7A Ru P2 C31 -168.37(18)
C3A Ru P2 C31 166.73(17)
Cl Ru P2 C31 -71.87(14)
C2 Ru P2 C51 -8.9(2)
C3 Ru P2 C51 8.30(17)
C1 Ru P2 C51 48.7(3)
P1 Ru P2 C51 -106.87(13)
C7A Ru P2 C51 70.26(17)
C3A Ru P2 C51 45.35(16)
Cl Ru P2 C51 166.75(13)
C2 Ru P2 C41 -127.05(19)
C3 Ru P2 C41 -109.85(16)
C1 Ru P2 C41 -69.5(3)
P1 Ru P2 C41 134.98(13)
C7A Ru P2 C41 -47.90(17)
C3A Ru P2 C41 -72.80(16)
Cl Ru P2 C41 48.60(13)
C3 Ru C1 C2 -37.7(2)
P1 Ru C1 C2 71.1(2)
P2 Ru C1 C2 -83.3(3)
C7A Ru C1 C2 -114.7(3)
C3A Ru C1 C2 -79.5(2)
Cl Ru C1 C2 160.2(2)
C2 Ru C1 C7A 114.7(3)
C3 Ru C1 C7A 77.1(2)
P1 Ru C1 C7A -174.11(19)
P2 Ru C1 C7A 31.5(4)
C3A Ru C1 C7A 35.3(2)
Cl Ru C1 C7A -85.1(2)
C7A C1 C2 C3 -4.5(4)
Ru C1 C2 C3 62.7(3)
C7A C1 C2 Ru -67.2(3)
C1 Ru C2 C3 -117.6(3)
P1 Ru C2 C3 127.1(2)
P2 Ru C2 C3 28.2(3)
C7A Ru C2 C3 -79.3(2)
C3A Ru C2 C3 -38.6(2)
Cl Ru C2 C3 -145.70(18)
C3 Ru C2 C1 117.6(3)
P1 Ru C2 C1 -115.2(2)
P2 Ru C2 C1 145.84(18)
C7A Ru C2 C1 38.4(2)
C3A Ru C2 C1 79.1(2)
Cl Ru C2 C1 -28.0(3)
C1 C2 C3 C3A 5.6(4)
Ru C2 C3 C3A 69.2(3)
C1 C2 C3 Ru -63.6(3)
C1 Ru C3 C2 37.5(2)
P1 Ru C3 C2 -60.7(2)
P2 Ru C3 C2 -159.7(2)
C7A Ru C3 C2 79.3(2)
C3A Ru C3 C2 114.2(3)
Cl Ru C3 C2 86.2(3)
C2 Ru C3 C3A -114.2(3)
C1 Ru C3 C3A -76.8(2)
P1 Ru C3 C3A -174.94(17)
P2 Ru C3 C3A 86.03(19)
C7A Ru C3 C3A -34.9(2)
Cl Ru C3 C3A -28.1(4)
C2 C3 C3A C4 174.2(4)
Ru C3 C3A C4 -121.4(4)
C2 C3 C3A C7A -4.5(4)
Ru C3 C3A C7A 59.8(3)
C2 C3 C3A Ru -64.4(3)
C2 Ru C3A C4 165.8(4)
C3 Ru C3A C4 125.9(4)
C1 Ru C3A C4 -150.7(4)
P1 Ru C3A C4 135.4(3)
P2 Ru C3A C4 27.7(4)
C7A Ru C3A C4 -114.1(4)
Cl Ru C3A C4 -66.9(4)
C2 Ru C3A C7A -80.1(2)
C3 Ru C3A C7A -120.0(3)
C1 Ru C3A C7A -36.6(2)
P1 Ru C3A C7A -110.5(2)
P2 Ru C3A C7A 141.8(2)
Cl Ru C3A C7A 47.2(2)
C2 Ru C3A C3 39.9(2)
C1 Ru C3A C3 83.4(2)
P1 Ru C3A C3 9.5(3)
P2 Ru C3A C3 -98.2(2)
C7A Ru C3A C3 120.0(3)
Cl Ru C3A C3 167.22(18)
C7A C3A C4 C5 -0.4(6)
C3 C3A C4 C5 -179.0(4)
Ru C3A C4 C5 90.0(4)
C3A C4 C5 C6 -1.7(6)
C4 C5 C6 C7 1.0(7)
C5 C6 C7 C7A 1.9(6)
C6 C7 C7A C3A -3.9(6)
C6 C7 C7A C1 176.5(4)
C6 C7 C7A Ru -93.1(4)
C4 C3A C7A C7 3.2(6)
C3 C3A C7A C7 -177.8(3)
Ru C3A C7A C7 -122.1(4)
C4 C3A C7A C1 -177.1(3)
C3 C3A C7A C1 1.8(4)
Ru C3A C7A C1 57.5(3)
C4 C3A C7A Ru 125.3(3)
C3 C3A C7A Ru -55.7(2)
C2 C1 C7A C7 -178.8(4)
Ru C1 C7A C7 118.7(4)
C2 C1 C7A C3A 1.6(4)
Ru C1 C7A C3A -60.9(3)
C2 C1 C7A Ru 62.5(3)
C2 Ru C7A C7 -165.6(4)
C3 Ru C7A C7 150.7(4)
C1 Ru C7A C7 -126.2(4)
P1 Ru C7A C7 -116.6(3)
P2 Ru C7A C7 68.3(3)
C3A Ru C7A C7 114.4(4)
Cl Ru C7A C7 -26.5(3)
C2 Ru C7A C3A 80.0(2)
C3 Ru C7A C3A 36.3(2)
C1 Ru C7A C3A 119.4(3)
P1 Ru C7A C3A 129.0(2)
P2 Ru C7A C3A -46.1(2)
Cl Ru C7A C3A -140.9(2)
C2 Ru C7A C1 -39.4(2)
C3 Ru C7A C1 -83.1(2)
P1 Ru C7A C1 9.6(3)
P2 Ru C7A C1 -165.52(18)
C3A Ru C7A C1 -119.4(3)
Cl Ru C7A C1 99.6(2)
C21 P1 C11 C16 -71.7(3)
Ru P1 C11 C16 67.7(3)
C21 P1 C11 C12 57.8(3)
Ru P1 C11 C12 -162.8(2)
H1P P1 C11 C12 -43.2(18)
H1P P1 C11 C16 -172.7(18)
C16 C11 C12 C13 -54.4(5)
P1 C11 C12 C13 174.6(3)
C11 C12 C13 C14 55.8(5)
C12 C13 C14 C15 -58.0(4)
C13 C14 C15 C16 57.9(4)
C12 C11 C16 C15 54.4(4)
P1 C11 C16 C15 -175.3(3)
C14 C15 C16 C11 -56.0(5)
C11 P1 C21 C26 80.1(3)
Ru P1 C21 C26 -59.4(3)
C11 P1 C21 C22 -153.5(3)
Ru P1 C21 C22 67.0(3)
H1P P1 C21 C22 -50.8(19)
H1P P1 C21 C26 -177.2(19)
C26 C21 C22 C23 -56.8(5)
P1 C21 C22 C23 172.8(3)
C21 C22 C23 C24 55.7(5)
C22 C23 C24 C25 -54.5(5)
C23 C24 C25 C26 54.7(5)
C22 C21 C26 C25 57.2(4)
P1 C21 C26 C25 -176.5(3)
C24 C25 C26 C21 -56.7(5)
C51 P2 C31 C32 6.2(4)
C41 P2 C31 C32 112.6(3)
Ru P2 C31 C32 -119.2(3)
C51 P2 C31 C36 -178.2(3)
C41 P2 C31 C36 -71.9(3)
Ru P2 C31 C36 56.3(3)
C36 C31 C32 C33 -1.9(6)
P2 C31 C32 C33 173.6(3)
C31 C32 C33 C34 -0.4(6)
C32 C33 C34 C35 2.7(6)
C33 C34 C35 C36 -2.8(6)
C34 C35 C36 C31 0.5(6)
C32 C31 C36 C35 1.8(6)
P2 C31 C36 C35 -174.0(3)
C31 P2 C41 C46 134.6(3)
C51 P2 C41 C46 -118.6(3)
Ru P2 C41 C46 4.4(3)
C31 P2 C41 C42 -46.1(3)
C51 P2 C41 C42 60.7(3)
Ru P2 C41 C42 -176.4(3)
C46 C41 C42 C43 0.4(6)
P2 C41 C42 C43 -178.9(3)
C41 C42 C43 C44 -0.6(6)
C42 C43 C44 C45 -0.3(6)
C43 C44 C45 C46 1.2(6)
C42 C41 C46 C45 0.5(6)
P2 C41 C46 C45 179.8(3)
C44 C45 C46 C41 -1.4(6)
C31 P2 C51 C56 -67.9(3)
C41 P2 C51 C56 -172.2(3)
Ru P2 C51 C56 62.1(3)
C31 P2 C51 C52 115.9(3)
C41 P2 C51 C52 11.6(3)
Ru P2 C51 C52 -114.1(3)
C56 C51 C52 C53 1.6(5)
P2 C51 C52 C53 177.9(3)
C51 C52 C53 C54 0.0(6)
C52 C53 C54 C55 -1.4(6)
C53 C54 C55 C56 1.0(6)
C54 C55 C56 C51 0.7(6)
C52 C51 C56 C55 -2.0(6)
P2 C51 C56 C55 -178.4(3)
